data_4084465
loop_
_publ_author_name
'Rightmire, Nicholas R.'
'Hanusa, Timothy P.'
'Rheingold, Arnold L.'

_publ_section_title
;
 Mechanochemical Synthesis of [1,3-(SiMe3)2C3H3]3(Al,Sc), a Base-Free
 Tris(allyl)aluminum Complex and Its Scandium Analogue
;
_journal_issue 21
_journal_name_full Organometallics
_journal_page_first 5952
_journal_paper_doi 10.1021/om5009204
_journal_volume 33
_journal_year 2014
_chemical_formula_moiety 'C27 H63 Sc Si6'
_chemical_formula_sum 'C27 H63 Sc Si6'
_chemical_formula_weight 601.27
_chemical_name_common hannr01
_chemical_name_systematic
; 
 ? 
;
_space_group_IT_number 33
_space_group_name_Hall 'P 2c -2n'
_symmetry_cell_setting orthorhombic
_symmetry_space_group_name_Hall 'P 2c -2n'
_symmetry_space_group_name_H-M 'P n a 21'
_atom_sites_solution_hydrogens geom
_atom_sites_solution_primary direct
_atom_sites_solution_secondary difmap
_audit_creation_method SHELXL-97
_cell_angle_alpha 90.00
_cell_angle_beta 90.00
_cell_angle_gamma 90.00
_cell_formula_units_Z 4
_cell_length_a 20.353(4)
_cell_length_b 10.3936(19)
_cell_length_c 18.749(3)
_cell_measurement_reflns_used 4062
_cell_measurement_temperature 100.0(5)
_cell_measurement_theta_max 18.65
_cell_measurement_theta_min 2.20
_cell_volume 3966.2(12)
_computing_cell_refinement 'SAINT (Bruker, 2009)'
_computing_data_collection 'APEX2 (Bruker, 2012)'
_computing_data_reduction 'SAINT (Bruker, 2009)'
_computing_molecular_graphics 'SHELXTL (Sheldrick, 2008)'
_computing_publication_material 'SHELXTL (Sheldrick, 2008)'
_computing_structure_refinement 'SHELXL-97 (Sheldrick, 2008)'
_computing_structure_solution 'SIR97 (Altomare et al., 1999)'
_diffrn_ambient_temperature 100.0(5)
_diffrn_measured_fraction_theta_full 1.000
_diffrn_measured_fraction_theta_max 1.000
_diffrn_measurement_device_type 'Bruker SMART APEX II CCD Platform'
_diffrn_measurement_method '\w scans'
_diffrn_radiation_monochromator graphite
_diffrn_radiation_source 'fine-focus sealed tube'
_diffrn_radiation_type MoK\a
_diffrn_radiation_wavelength 0.71073
_diffrn_reflns_av_R_equivalents 0.1035
_diffrn_reflns_av_sigmaI/netI 0.0623
_diffrn_reflns_limit_h_max 24
_diffrn_reflns_limit_h_min -24
_diffrn_reflns_limit_k_max 12
_diffrn_reflns_limit_k_min -12
_diffrn_reflns_limit_l_max 22
_diffrn_reflns_limit_l_min -22
_diffrn_reflns_number 47647
_diffrn_reflns_theta_full 25.03
_diffrn_reflns_theta_max 25.03
_diffrn_reflns_theta_min 2.00
_diffrn_standards_number 0
_exptl_absorpt_coefficient_mu 0.380
_exptl_absorpt_correction_T_max 0.9417
_exptl_absorpt_correction_T_min 0.8690
_exptl_absorpt_correction_type multi-scan
_exptl_absorpt_process_details 'SADABS (Sheldrick, 2008)'
_exptl_crystal_colour yellow
_exptl_crystal_density_diffrn 1.007
_exptl_crystal_density_method 'not measured'
_exptl_crystal_description needle
_exptl_crystal_F_000 1320
_exptl_crystal_size_max 0.38
_exptl_crystal_size_mid 0.24
_exptl_crystal_size_min 0.16
_refine_diff_density_max 0.870
_refine_diff_density_min -0.271
_refine_diff_density_rms 0.097
_refine_ls_abs_structure_details 'Flack H D (1983), 3390 Friedel pairs, Acta Cryst. A39, 876-881'
_refine_ls_abs_structure_Flack 0(8)
_refine_ls_extinction_method none
_refine_ls_goodness_of_fit_ref 1.189
_refine_ls_hydrogen_treatment constr
_refine_ls_matrix_type full
_refine_ls_number_parameters 276
_refine_ls_number_reflns 7017
_refine_ls_number_restraints 979
_refine_ls_restrained_S_all 1.199
_refine_ls_R_factor_all 0.2251
_refine_ls_R_factor_gt 0.1306
_refine_ls_shift/su_max 0.000
_refine_ls_shift/su_mean 0.000
_refine_ls_structure_factor_coef Fsqd
_refine_ls_weighting_details 'calc w=1/[\s^2^(Fo^2^)+(0.2000P)^2^+0.0000P] where P=(Fo^2^+2Fc^2^)/3'
_refine_ls_weighting_scheme calc
_refine_ls_wR_factor_gt 0.3318
_refine_ls_wR_factor_ref 0.4041
_reflns_number_gt 2971
_reflns_number_total 7017
_reflns_threshold_expression >2sigma(I)
_cod_data_source_file om5009204_si_003.cif
_cod_data_source_block hannr01
_cod_depositor_comments 'Adding full bibliography for 4084464--4084465.cif.'
_cod_database_code 4084465

loop_
_symmetry_equiv_pos_as_xyz
'x, y, z'
'-x, -y, z+1/2'
'x+1/2, -y+1/2, z'
'-x+1/2, y+1/2, z+1/2'

loop_
_atom_site_label
_atom_site_type_symbol
_atom_site_fract_x
_atom_site_fract_y
_atom_site_fract_z
_atom_site_U_iso_or_equiv
_atom_site_adp_type
_atom_site_occupancy
_atom_site_symmetry_multiplicity
_atom_site_calc_flag
_atom_site_refinement_flags
_atom_site_disorder_assembly
_atom_site_disorder_group
Sc1 Sc 0.37624(6) 0.10739(11) 0.26736(19) 0.0802(5) Uani 1 1 d D . .
C1 C 0.4258(14) 0.425(2) 0.4153(14) 0.265(16) Uiso 0.596(4) 1 d PD A 1
H1A H 0.4342 0.4713 0.4600 0.397 Uiso 0.596(4) 1 calc PR A 1
H1B H 0.3798 0.3976 0.4139 0.397 Uiso 0.596(4) 1 calc PR A 1
H1C H 0.4347 0.4826 0.3749 0.397 Uiso 0.596(4) 1 calc PR A 1
C2 C 0.5499(12) 0.400(3) 0.4111(15) 0.282(18) Uiso 0.596(4) 1 d PD A 1
H2A H 0.5880 0.3422 0.4089 0.424 Uiso 0.596(4) 1 calc PR A 1
H2B H 0.5518 0.4505 0.4550 0.424 Uiso 0.596(4) 1 calc PR A 1
H2C H 0.5501 0.4572 0.3698 0.424 Uiso 0.596(4) 1 calc PR A 1
C3 C 0.4588(15) 0.189(2) 0.4844(10) 0.223(13) Uiso 0.596(4) 1 d PD A 1
H3A H 0.4924 0.1216 0.4834 0.334 Uiso 0.596(4) 1 calc PR A 1
H3B H 0.4152 0.1502 0.4794 0.334 Uiso 0.596(4) 1 calc PR A 1
H3C H 0.4613 0.2355 0.5298 0.334 Uiso 0.596(4) 1 calc PR A 1
Si1 Si 0.4729(6) 0.3018(9) 0.4106(4) 0.167(4) Uani 0.596(4) 1 d PD A 1
C4 C 0.4628(7) 0.2096(13) 0.3295(5) 0.122(6) Uiso 0.596(4) 1 d PD A 1
H4 H 0.4570 0.1191 0.3326 0.146 Uiso 0.596(4) 1 calc PR A 1
C5 C 0.4633(6) 0.2687(13) 0.2621(5) 0.113(5) Uiso 0.596(4) 1 d PD A 1
H5 H 0.4679 0.3596 0.2615 0.136 Uiso 0.596(4) 1 calc PR A 1
C6 C 0.4578(9) 0.2080(16) 0.1963(6) 0.214(12) Uiso 0.596(4) 1 d PD A 1
H6 H 0.4499 0.1180 0.1965 0.257 Uiso 0.596(4) 1 calc PR A 1
Si2 Si 0.4643(4) 0.2857(11) 0.1105(5) 0.162(4) Uani 0.596(4) 1 d PD A 1
C7 C 0.5515(8) 0.329(3) 0.1024(17) 0.272(16) Uiso 0.596(4) 1 d PD A 1
H7A H 0.5633 0.3894 0.1403 0.407 Uiso 0.596(4) 1 calc PR A 1
H7B H 0.5593 0.3691 0.0558 0.407 Uiso 0.596(4) 1 calc PR A 1
H7C H 0.5785 0.2512 0.1066 0.407 Uiso 0.596(4) 1 calc PR A 1
C8 C 0.4019(13) 0.412(3) 0.0932(17) 0.231(12) Uiso 0.596(4) 1 d PD A 1
H8A H 0.4083 0.4835 0.1266 0.347 Uiso 0.596(4) 1 calc PR A 1
H8B H 0.3578 0.3758 0.0996 0.347 Uiso 0.596(4) 1 calc PR A 1
H8C H 0.4066 0.4435 0.0442 0.347 Uiso 0.596(4) 1 calc PR A 1
C9 C 0.4420(19) 0.195(3) 0.0459(13) 0.77(10) Uiso 0.596(4) 1 d PD A 1
H9A H 0.4480 0.2402 0.0006 1.158 Uiso 0.596(4) 1 calc PR A 1
H9B H 0.3956 0.1717 0.0516 1.158 Uiso 0.596(4) 1 calc PR A 1
H9C H 0.4688 0.1162 0.0459 1.158 Uiso 0.596(4) 1 calc PR A 1
C10 C 0.5478(10) -0.112(2) 0.2042(12) 0.210(11) Uiso 0.596(4) 1 d PD A 1
H10A H 0.5891 -0.1608 0.2015 0.315 Uiso 0.596(4) 1 calc PR A 1
H10B H 0.5562 -0.0273 0.2247 0.315 Uiso 0.596(4) 1 calc PR A 1
H10C H 0.5294 -0.1027 0.1562 0.315 Uiso 0.596(4) 1 calc PR A 1
C11 C 0.4953(12) -0.332(2) 0.1953(14) 0.237(14) Uiso 0.596(4) 1 d PD A 1
H11A H 0.4674 -0.3988 0.2169 0.356 Uiso 0.596(4) 1 calc PR A 1
H11B H 0.5400 -0.3657 0.1898 0.356 Uiso 0.596(4) 1 calc PR A 1
H11C H 0.4776 -0.3089 0.1485 0.356 Uiso 0.596(4) 1 calc PR A 1
C12 C 0.5250(12) -0.201(3) 0.3460(10) 0.225(12) Uiso 0.596(4) 1 d PD A 1
H12A H 0.4923 -0.2479 0.3743 0.338 Uiso 0.596(4) 1 calc PR A 1
H12B H 0.5311 -0.1149 0.3658 0.338 Uiso 0.596(4) 1 calc PR A 1
H12C H 0.5669 -0.2479 0.3473 0.338 Uiso 0.596(4) 1 calc PR A 1
Si3 Si 0.4967(4) -0.1888(6) 0.2536(5) 0.121(3) Uani 0.596(4) 1 d PD A 1
C13 C 0.4175(6) -0.1084(12) 0.2611(8) 0.147(6) Uiso 0.596(4) 1 d PD A 1
H13 H 0.3978 -0.0709 0.2201 0.176 Uiso 0.596(4) 1 calc PR A 1
C14 C 0.3855(6) -0.1016(13) 0.3270(7) 0.105(5) Uiso 0.596(4) 1 d PD A 1
H14 H 0.4081 -0.1382 0.3664 0.125 Uiso 0.596(4) 1 calc PR A 1
C15 C 0.3247(6) -0.0476(15) 0.3415(7) 0.157(7) Uiso 0.596(4) 1 d PD A 1
H15 H 0.3037 0.0037 0.3064 0.188 Uiso 0.596(4) 1 calc PR A 1
Si4 Si 0.2849(5) -0.0740(12) 0.4269(5) 0.135(3) Uani 0.596(4) 1 d PD A 1
C16 C 0.2123(9) -0.170(2) 0.4018(12) 0.164(8) Uiso 0.596(4) 1 d PD A 1
H16A H 0.1855 -0.1211 0.3678 0.246 Uiso 0.596(4) 1 calc PR A 1
H16B H 0.1863 -0.1887 0.4444 0.246 Uiso 0.596(4) 1 calc PR A 1
H16C H 0.2266 -0.2506 0.3797 0.246 Uiso 0.596(4) 1 calc PR A 1
C17 C 0.2763(16) 0.070(3) 0.4836(15) 0.320(17) Uiso 0.596(4) 1 d PD A 1
H17A H 0.2491 0.1341 0.4589 0.480 Uiso 0.596(4) 1 calc PR A 1
H17B H 0.3198 0.1067 0.4931 0.480 Uiso 0.596(4) 1 calc PR A 1
H17C H 0.2554 0.0463 0.5287 0.480 Uiso 0.596(4) 1 calc PR A 1
C18 C 0.3315(13) -0.152(3) 0.4804(13) 0.290(19) Uiso 0.596(4) 1 d PD A 1
H18A H 0.3077 -0.1699 0.5248 0.434 Uiso 0.596(4) 1 calc PR A 1
H18B H 0.3708 -0.1014 0.4909 0.434 Uiso 0.596(4) 1 calc PR A 1
H18C H 0.3445 -0.2339 0.4582 0.434 Uiso 0.596(4) 1 calc PR A 1
C19 C 0.2514(15) 0.5198(19) 0.2279(18) 0.43(3) Uiso 0.596(4) 1 d PD A 1
H19A H 0.2198 0.5820 0.2470 0.647 Uiso 0.596(4) 1 calc PR A 1
H19B H 0.2455 0.5123 0.1762 0.647 Uiso 0.596(4) 1 calc PR A 1
H19C H 0.2962 0.5490 0.2382 0.647 Uiso 0.596(4) 1 calc PR A 1
C20 C 0.2542(14) 0.435(3) 0.3570(12) 0.253(16) Uiso 0.596(4) 1 d PD A 1
H20A H 0.2532 0.3605 0.3888 0.380 Uiso 0.596(4) 1 calc PR A 1
H20B H 0.2199 0.4964 0.3713 0.380 Uiso 0.596(4) 1 calc PR A 1
H20C H 0.2972 0.4772 0.3602 0.380 Uiso 0.596(4) 1 calc PR A 1
C21 C 0.1600(9) 0.312(3) 0.2396(18) 0.289(17) Uiso 0.596(4) 1 d PD A 1
H21A H 0.1534 0.2320 0.2661 0.434 Uiso 0.596(4) 1 calc PR A 1
H21B H 0.1595 0.2941 0.1883 0.434 Uiso 0.596(4) 1 calc PR A 1
H21C H 0.1247 0.3728 0.2512 0.434 Uiso 0.596(4) 1 calc PR A 1
Si5 Si 0.2395(5) 0.3828(11) 0.2643(9) 0.169(3) Uani 0.596(4) 1 d PD A 1
C22 C 0.2973(6) 0.2640(12) 0.2310(9) 0.161(7) Uiso 0.596(4) 1 d PD A 1
H22 H 0.3431 0.2789 0.2360 0.193 Uiso 0.596(4) 1 calc PR A 1
C23 C 0.2756(7) 0.1512(13) 0.1982(8) 0.112(5) Uiso 0.596(4) 1 d PD A 1
H23 H 0.2304 0.1300 0.2021 0.135 Uiso 0.596(4) 1 calc PR A 1
C24 C 0.3164(7) 0.0668(14) 0.1598(7) 0.132(6) Uiso 0.596(4) 1 d PD A 1
H24 H 0.3624 0.0817 0.1567 0.158 Uiso 0.596(4) 1 calc PR A 1
Si6 Si 0.2791(6) -0.0716(14) 0.1161(7) 0.148(3) Uani 0.596(4) 1 d PD A 1
C25 C 0.2117(15) -0.117(4) 0.176(2) 0.47(3) Uiso 0.596(4) 1 d PD A 1
H25A H 0.2298 -0.1493 0.2211 0.705 Uiso 0.596(4) 1 calc PR A 1
H25B H 0.1848 -0.1837 0.1537 0.705 Uiso 0.596(4) 1 calc PR A 1
H25C H 0.1843 -0.0410 0.1858 0.705 Uiso 0.596(4) 1 calc PR A 1
C26 C 0.3398(12) -0.192(2) 0.0859(15) 0.208(10) Uiso 0.596(4) 1 d PD A 1
H26A H 0.3603 -0.2329 0.1275 0.312 Uiso 0.596(4) 1 calc PR A 1
H26B H 0.3736 -0.1502 0.0570 0.312 Uiso 0.596(4) 1 calc PR A 1
H26C H 0.3176 -0.2583 0.0573 0.312 Uiso 0.596(4) 1 calc PR A 1
C27 C 0.2518(16) -0.035(3) 0.0387(13) 0.37(3) Uiso 0.596(4) 1 d PD A 1
H27A H 0.2342 -0.1128 0.0157 0.555 Uiso 0.596(4) 1 calc PR A 1
H27B H 0.2876 -0.0002 0.0097 0.555 Uiso 0.596(4) 1 calc PR A 1
H27C H 0.2168 0.0289 0.0432 0.555 Uiso 0.596(4) 1 calc PR A 1
C1' C 0.1909(11) -0.105(3) 0.4079(16) 0.164(8) Uiso 0.404(4) 1 d PD A 5
H1'1 H 0.1802 -0.1518 0.4518 0.246 Uiso 0.404(4) 1 calc PR A 5
H1'2 H 0.1870 -0.1639 0.3671 0.246 Uiso 0.404(4) 1 calc PR A 5
H1'3 H 0.1603 -0.0333 0.4018 0.246 Uiso 0.404(4) 1 calc PR A 5
C2' C 0.248(2) 0.065(4) 0.4843(15) 0.320(17) Uiso 0.404(4) 1 d PD A 5
H2'1 H 0.2889 0.1057 0.4997 0.480 Uiso 0.404(4) 1 calc PR A 5
H2'2 H 0.2275 0.0208 0.5248 0.480 Uiso 0.404(4) 1 calc PR A 5
H2'3 H 0.2176 0.1317 0.4665 0.480 Uiso 0.404(4) 1 calc PR A 5
C3' C 0.3237(18) -0.183(4) 0.425(2) 0.290(19) Uiso 0.404(4) 1 d PD A 5
H3'1 H 0.3681 -0.1478 0.4295 0.434 Uiso 0.404(4) 1 calc PR A 5
H3'2 H 0.3222 -0.2403 0.3830 0.434 Uiso 0.404(4) 1 calc PR A 5
H3'3 H 0.3124 -0.2319 0.4676 0.434 Uiso 0.404(4) 1 calc PR A 5
Si1' Si 0.2649(9) -0.051(2) 0.4125(7) 0.135(3) Uani 0.404(4) 1 d PD A 5
C4' C 0.2871(10) 0.0208(19) 0.3276(8) 0.157(7) Uiso 0.404(4) 1 d PD A 5
H4' H 0.2983 0.1094 0.3255 0.188 Uiso 0.404(4) 1 calc PR A 5
C5' C 0.2876(9) -0.0530(18) 0.2657(7) 0.125(7) Uiso 0.404(4) 1 d PD A 5
H5' H 0.2672 -0.1344 0.2715 0.150 Uiso 0.404(4) 1 calc PR A 5
C6' C 0.3115(9) -0.033(2) 0.1976(7) 0.132(6) Uiso 0.404(4) 1 d PD A 5
H6' H 0.3564 -0.0104 0.1921 0.158 Uiso 0.404(4) 1 calc PR A 5
Si2' Si 0.2615(10) -0.049(2) 0.1179(8) 0.148(3) Uani 0.404(4) 1 d PD A 5
C7' C 0.1928(17) -0.152(5) 0.146(2) 0.47(3) Uiso 0.404(4) 1 d PD A 5
H7'1 H 0.2099 -0.2339 0.1641 0.705 Uiso 0.404(4) 1 calc PR A 5
H7'2 H 0.1643 -0.1692 0.1046 0.705 Uiso 0.404(4) 1 calc PR A 5
H7'3 H 0.1675 -0.1088 0.1830 0.705 Uiso 0.404(4) 1 calc PR A 5
C8' C 0.3091(18) -0.088(4) 0.0365(12) 0.208(10) Uiso 0.404(4) 1 d PD A 5
H8'1 H 0.3325 -0.1694 0.0434 0.312 Uiso 0.404(4) 1 calc PR A 5
H8'2 H 0.3408 -0.0191 0.0272 0.312 Uiso 0.404(4) 1 calc PR A 5
H8'3 H 0.2791 -0.0960 -0.0041 0.312 Uiso 0.404(4) 1 calc PR A 5
C9' C 0.235(2) 0.087(4) 0.090(2) 0.37(3) Uiso 0.404(4) 1 d PD A 5
H9'1 H 0.2074 0.0736 0.0477 0.555 Uiso 0.404(4) 1 calc PR A 5
H9'2 H 0.2724 0.1419 0.0772 0.555 Uiso 0.404(4) 1 calc PR A 5
H9'3 H 0.2091 0.1285 0.1274 0.555 Uiso 0.404(4) 1 calc PR A 5
C10' C 0.5652(12) -0.218(3) 0.2350(15) 0.210(11) Uiso 0.404(4) 1 d PD A 5
H10D H 0.5922 -0.2827 0.2591 0.315 Uiso 0.404(4) 1 calc PR A 5
H10E H 0.5929 -0.1449 0.2210 0.315 Uiso 0.404(4) 1 calc PR A 5
H10F H 0.5450 -0.2557 0.1924 0.315 Uiso 0.404(4) 1 calc PR A 5
C11' C 0.4698(15) -0.328(2) 0.298(2) 0.237(14) Uiso 0.404(4) 1 d PD A 5
H11D H 0.4334 -0.3218 0.3325 0.356 Uiso 0.404(4) 1 calc PR A 5
H11E H 0.5024 -0.3895 0.3161 0.356 Uiso 0.404(4) 1 calc PR A 5
H11F H 0.4531 -0.3567 0.2522 0.356 Uiso 0.404(4) 1 calc PR A 5
C12' C 0.5459(18) -0.086(3) 0.3649(14) 0.225(12) Uiso 0.404(4) 1 d PD A 5
H12D H 0.5114 -0.0593 0.3983 0.338 Uiso 0.404(4) 1 calc PR A 5
H12E H 0.5697 -0.0094 0.3482 0.338 Uiso 0.404(4) 1 calc PR A 5
H12F H 0.5765 -0.1439 0.3891 0.338 Uiso 0.404(4) 1 calc PR A 5
Si3' Si 0.5085(6) -0.1687(11) 0.2884(7) 0.121(3) Uani 0.404(4) 1 d PD A 5
C13' C 0.4587(7) -0.0468(14) 0.2458(11) 0.147(6) Uiso 0.404(4) 1 d PD A 5
H13' H 0.4123 -0.0574 0.2467 0.176 Uiso 0.404(4) 1 calc PR A 5
C14' C 0.4837(8) 0.0611(18) 0.2119(12) 0.135(10) Uiso 0.404(4) 1 d PD A 5
H14' H 0.5296 0.0754 0.2165 0.163 Uiso 0.404(4) 1 calc PR A 5
C15' C 0.4486(8) 0.151(2) 0.1715(13) 0.214(12) Uiso 0.404(4) 1 d PD A 5
H15' H 0.4019 0.1510 0.1719 0.257 Uiso 0.404(4) 1 calc PR A 5
Si4' Si 0.4928(6) 0.2692(17) 0.1186(9) 0.162(4) Uani 0.404(4) 1 d PD A 5
C16' C 0.531(3) 0.377(4) 0.184(2) 0.77(10) Uiso 0.404(4) 1 d PD A 5
H16D H 0.4966 0.4220 0.2108 1.158 Uiso 0.404(4) 1 calc PR A 5
H16E H 0.5582 0.4407 0.1587 1.158 Uiso 0.404(4) 1 calc PR A 5
H16F H 0.5584 0.3273 0.2165 1.158 Uiso 0.404(4) 1 calc PR A 5
C17' C 0.4466(16) 0.336(5) 0.0420(19) 0.272(16) Uiso 0.404(4) 1 d PD A 5
H17D H 0.4111 0.3910 0.0595 0.407 Uiso 0.404(4) 1 calc PR A 5
H17E H 0.4280 0.2652 0.0139 0.407 Uiso 0.404(4) 1 calc PR A 5
H17F H 0.4763 0.3866 0.0120 0.407 Uiso 0.404(4) 1 calc PR A 5
C18' C 0.5472(15) 0.199(4) 0.0702(18) 0.231(12) Uiso 0.404(4) 1 d PD A 5
H18D H 0.5670 0.2623 0.0378 0.347 Uiso 0.404(4) 1 calc PR A 5
H18E H 0.5264 0.1308 0.0423 0.347 Uiso 0.404(4) 1 calc PR A 5
H18F H 0.5813 0.1624 0.1008 0.347 Uiso 0.404(4) 1 calc PR A 5
C19' C 0.2730(19) 0.560(2) 0.277(3) 0.43(3) Uiso 0.404(4) 1 d PD A 5
H19D H 0.2317 0.6079 0.2725 0.647 Uiso 0.404(4) 1 calc PR A 5
H19E H 0.3029 0.5850 0.2387 0.647 Uiso 0.404(4) 1 calc PR A 5
H19F H 0.2932 0.5804 0.3234 0.647 Uiso 0.404(4) 1 calc PR A 5
C20' C 0.2064(17) 0.403(4) 0.3536(19) 0.253(16) Uiso 0.404(4) 1 d PD A 5
H20D H 0.1912 0.3151 0.3616 0.380 Uiso 0.404(4) 1 calc PR A 5
H20E H 0.1684 0.4601 0.3471 0.380 Uiso 0.404(4) 1 calc PR A 5
H20F H 0.2319 0.4324 0.3949 0.380 Uiso 0.404(4) 1 calc PR A 5
C21' C 0.2227(19) 0.364(5) 0.1864(19) 0.289(17) Uiso 0.404(4) 1 d PD A 5
H21D H 0.2042 0.2776 0.1894 0.434 Uiso 0.404(4) 1 calc PR A 5
H21E H 0.2569 0.3666 0.1497 0.434 Uiso 0.404(4) 1 calc PR A 5
H21F H 0.1878 0.4256 0.1741 0.434 Uiso 0.404(4) 1 calc PR A 5
Si5' Si 0.2585(8) 0.4087(17) 0.2728(12) 0.169(3) Uani 0.404(4) 1 d PD A 5
C22' C 0.3347(9) 0.3185(16) 0.2777(10) 0.161(7) Uiso 0.404(4) 1 d PD A 5
H22' H 0.3519 0.2809 0.2355 0.193 Uiso 0.404(4) 1 calc PR A 5
C23' C 0.3685(9) 0.3029(19) 0.3414(10) 0.124(9) Uiso 0.404(4) 1 d PD A 5
H23' H 0.3500 0.3456 0.3815 0.148 Uiso 0.404(4) 1 calc PR A 5
C24' C 0.4258(9) 0.2333(19) 0.3550(10) 0.122(6) Uiso 0.404(4) 1 d PD A 5
H24' H 0.4401 0.1713 0.3212 0.146 Uiso 0.404(4) 1 calc PR A 5
Si6' Si 0.4737(9) 0.2579(15) 0.4350(7) 0.167(4) Uani 0.404(4) 1 d PD A 5
C25' C 0.4184(19) 0.350(4) 0.4935(16) 0.265(16) Uiso 0.404(4) 1 d PD A 5
H25D H 0.4023 0.4263 0.4681 0.397 Uiso 0.404(4) 1 calc PR A 5
H25E H 0.4423 0.3771 0.5363 0.397 Uiso 0.404(4) 1 calc PR A 5
H25F H 0.3810 0.2961 0.5073 0.397 Uiso 0.404(4) 1 calc PR A 5
C26' C 0.5581(13) 0.319(5) 0.420(2) 0.282(18) Uiso 0.404(4) 1 d PD A 5
H26D H 0.5559 0.4044 0.3974 0.424 Uiso 0.404(4) 1 calc PR A 5
H26E H 0.5819 0.2600 0.3885 0.424 Uiso 0.404(4) 1 calc PR A 5
H26F H 0.5811 0.3261 0.4656 0.424 Uiso 0.404(4) 1 calc PR A 5
C27' C 0.4967(18) 0.128(3) 0.4733(17) 0.223(13) Uiso 0.404(4) 1 d PD A 5
H27D H 0.5312 0.1470 0.5081 0.334 Uiso 0.404(4) 1 calc PR A 5
H27E H 0.5138 0.0677 0.4374 0.334 Uiso 0.404(4) 1 calc PR A 5
H27F H 0.4591 0.0882 0.4977 0.334 Uiso 0.404(4) 1 calc PR A 5

loop_
_atom_site_aniso_label
_atom_site_aniso_U_11
_atom_site_aniso_U_22
_atom_site_aniso_U_33
_atom_site_aniso_U_23
_atom_site_aniso_U_13
_atom_site_aniso_U_12
Sc1 0.0789(8) 0.0628(8) 0.0988(10) 0.0052(16) -0.0043(15) -0.0007(6)
Si1 0.246(7) 0.112(7) 0.144(8) 0.007(5) -0.096(7) -0.060(6)
Si2 0.079(6) 0.196(8) 0.211(8) 0.095(6) 0.051(7) 0.011(7)
Si3 0.095(3) 0.078(3) 0.189(9) -0.034(5) -0.027(5) 0.019(2)
Si4 0.141(8) 0.134(6) 0.130(5) 0.064(4) 0.021(5) 0.007(6)
Si5 0.183(6) 0.133(5) 0.189(5) -0.017(6) -0.062(7) 0.084(5)
Si6 0.175(8) 0.130(6) 0.140(4) -0.010(4) -0.064(5) -0.001(6)
Si1' 0.141(8) 0.134(6) 0.130(5) 0.064(4) 0.021(5) 0.007(6)
Si2' 0.175(8) 0.130(6) 0.140(4) -0.010(4) -0.064(5) -0.001(6)
Si3' 0.095(3) 0.078(3) 0.189(9) -0.034(5) -0.027(5) 0.019(2)
Si4' 0.079(6) 0.196(8) 0.211(8) 0.095(6) 0.051(7) 0.011(7)
Si5' 0.183(6) 0.133(5) 0.189(5) -0.017(6) -0.062(7) 0.084(5)
Si6' 0.246(7) 0.112(7) 0.144(8) 0.007(5) -0.096(7) -0.060(6)

loop_
_atom_type_symbol
_atom_type_description
_atom_type_scat_dispersion_real
_atom_type_scat_dispersion_imag
_atom_type_scat_source
C C 0.0033 0.0016 'International Tables Vol C Tables 4.2.6.8 and 6.1.1.4'
H H 0.0000 0.0000 'International Tables Vol C Tables 4.2.6.8 and 6.1.1.4'
Si Si 0.0817 0.0704 'International Tables Vol C Tables 4.2.6.8 and 6.1.1.4'
Sc Sc 0.2519 0.3716 'International Tables Vol C Tables 4.2.6.8 and 6.1.1.4'

loop_
_geom_angle_atom_site_label_1
_geom_angle_atom_site_label_2
_geom_angle_atom_site_label_3
_geom_angle
C4' Sc1 C24' 102.3(8)
C4' Sc1 C13' 112.2(7)
C24' Sc1 C13' 101.2(6)
C4' Sc1 C22' 92.3(8)
C24' Sc1 C22' 64.9(4)
C13' Sc1 C22' 154.4(7)
C4' Sc1 C4 121.2(6)
C24' Sc1 C4 22.7(6)
C13' Sc1 C4 81.9(6)
C22' Sc1 C4 79.0(6)
C4' Sc1 C6' 66.0(4)
C24' Sc1 C6' 168.3(8)
C13' Sc1 C6' 83.2(8)
C22' Sc1 C6' 114.9(8)
C4 Sc1 C6' 165.1(7)
C4' Sc1 C15' 158.6(9)
C24' Sc1 C15' 99.0(10)
C13' Sc1 C15' 63.8(5)
C22' Sc1 C15' 96.1(8)
C4 Sc1 C15' 79.8(8)
C6' Sc1 C15' 92.7(9)
C4' Sc1 C6 172.9(7)
C24' Sc1 C6 81.1(7)
C13' Sc1 C6 72.8(6)
C22' Sc1 C6 83.5(7)
C4 Sc1 C6 63.7(4)
C6' Sc1 C6 110.6(6)
C15' Sc1 C6 18.8(9)
C4' Sc1 C15 26.5(6)
C24' Sc1 C15 99.2(8)
C13' Sc1 C15 87.3(5)
C22' Sc1 C15 115.1(6)
C4 Sc1 C15 110.2(5)
C6' Sc1 C15 70.0(6)
C15' Sc1 C15 148.3(7)
C6 Sc1 C15 159.7(6)
C4' Sc1 C22 82.9(7)
C24' Sc1 C22 96.3(5)
C13' Sc1 C22 153.5(7)
C22' Sc1 C22 31.5(5)
C4 Sc1 C22 109.6(5)
C6' Sc1 C22 83.6(7)
C15' Sc1 C22 94.0(6)
C6 Sc1 C22 90.6(6)
C15 Sc1 C22 109.5(5)
C4' Sc1 C24 86.8(6)
C24' Sc1 C24 156.0(6)
C13' Sc1 C24 95.6(6)
C22' Sc1 C24 92.9(5)
C4 Sc1 C24 150.9(5)
C6' Sc1 C24 30.8(6)
C15' Sc1 C24 73.2(8)
C6 Sc1 C24 87.7(6)
C15 Sc1 C24 98.6(6)
C22 Sc1 C24 62.4(4)
C4' Sc1 C13 86.3(6)
C24' Sc1 C13 114.1(6)
C13' Sc1 C13 26.6(5)
C22' Sc1 C13 178.0(6)
C4 Sc1 C13 100.6(5)
C6' Sc1 C13 65.7(7)
C15' Sc1 C13 85.7(6)
C6 Sc1 C13 98.0(6)
C15 Sc1 C13 63.2(4)
C22 Sc1 C13 149.3(5)
C24 Sc1 C13 88.4(5)
Si1 C1 H1A 109.5
Si1 C1 H1B 109.5
H1A C1 H1B 109.5
Si1 C1 H1C 109.5
H1A C1 H1C 109.5
H1B C1 H1C 109.5
Si1 C2 H2A 109.5
Si1 C2 H2B 109.5
H2A C2 H2B 109.5
Si1 C2 H2C 109.5
H2A C2 H2C 109.5
H2B C2 H2C 109.5
Si1 C3 H3A 109.5
Si1 C3 H3B 109.5
H3A C3 H3B 109.5
Si1 C3 H3C 109.5
H3A C3 H3C 109.5
H3B C3 H3C 109.5
C1 Si1 C4 113.7(9)
C1 Si1 C3 112.0(10)
C4 Si1 C3 106.2(8)
C1 Si1 C2 93.7(9)
C4 Si1 C2 112.9(8)
C3 Si1 C2 118.3(10)
C5 C4 Si1 121.6(9)
C5 C4 Sc1 76.0(6)
Si1 C4 Sc1 137.5(8)
C5 C4 H4 119.2
Si1 C4 H4 119.2
Sc1 C4 H4 59.5
C6 C5 C4 126.9(10)
C6 C5 Sc1 70.5(7)
C4 C5 Sc1 70.0(6)
C6 C5 H5 116.6
C4 C5 H5 116.6
Sc1 C5 H5 139.1
C5 C6 Si2 125.6(10)
C5 C6 Sc1 76.0(7)
Si2 C6 Sc1 138.5(10)
C5 C6 H6 117.2
Si2 C6 H6 117.2
Sc1 C6 H6 56.3
C9 Si2 C6 112.9(11)
C9 Si2 C7 110.8(10)
C6 Si2 C7 104.7(8)
C9 Si2 C8 95.3(10)
C6 Si2 C8 115.0(9)
C7 Si2 C8 118.3(10)
Si2 C7 H7A 109.5
Si2 C7 H7B 109.5
H7A C7 H7B 109.5
Si2 C7 H7C 109.5
H7A C7 H7C 109.5
H7B C7 H7C 109.5
Si2 C8 H8A 109.5
Si2 C8 H8B 109.5
H8A C8 H8B 109.5
Si2 C8 H8C 109.5
H8A C8 H8C 109.5
H8B C8 H8C 109.5
Si2 C9 H9A 109.5
Si2 C9 H9B 109.5
H9A C9 H9B 109.5
Si2 C9 H9C 109.5
H9A C9 H9C 109.5
H9B C9 H9C 109.5
Si3 C10 H10A 109.5
Si3 C10 H10B 109.5
H10A C10 H10B 109.5
Si3 C10 H10C 109.5
H10A C10 H10C 109.5
H10B C10 H10C 109.5
Si3 C11 H11A 109.5
Si3 C11 H11B 109.5
H11A C11 H11B 109.5
Si3 C11 H11C 109.5
H11A C11 H11C 109.5
H11B C11 H11C 109.5
Si3 C12 H12A 109.5
Si3 C12 H12B 109.5
H12A C12 H12B 109.5
Si3 C12 H12C 109.5
H12A C12 H12C 109.5
H12B C12 H12C 109.5
C10 Si3 C13 113.1(9)
C10 Si3 C12 112.1(9)
C13 Si3 C12 103.8(8)
C10 Si3 C11 93.9(9)
C13 Si3 C11 113.7(8)
C12 Si3 C11 120.4(10)
C14 C13 Si3 120.2(9)
C14 C13 Sc1 75.3(7)
Si3 C13 Sc1 138.0(7)
C14 C13 H13 119.9
Si3 C13 H13 119.9
Sc1 C13 H13 60.6
C15 C14 C13 127.5(11)
C15 C14 Sc1 70.2(7)
C13 C14 Sc1 71.1(7)
C15 C14 H14 116.2
C13 C14 H14 116.2
Sc1 C14 H14 138.4
C14 C15 Si4 120.7(9)
C14 C15 Sc1 76.4(7)
Si4 C15 Sc1 144.8(10)
C14 C15 H15 119.7
Si4 C15 H15 119.7
Sc1 C15 H15 54.0
C18 Si4 C15 111.4(9)
C18 Si4 C16 111.1(9)
C15 Si4 C16 102.3(8)
C18 Si4 C17 96.3(10)
C15 Si4 C17 115.3(8)
C16 Si4 C17 120.6(10)
Si4 C16 H16A 109.5
Si4 C16 H16B 109.5
H16A C16 H16B 109.5
Si4 C16 H16C 109.5
H16A C16 H16C 109.5
H16B C16 H16C 109.5
Si4 C17 H17A 109.5
Si4 C17 H17B 109.5
H17A C17 H17B 109.5
Si4 C17 H17C 109.5
H17A C17 H17C 109.5
H17B C17 H17C 109.5
Si4 C18 H18A 109.5
Si4 C18 H18B 109.5
H18A C18 H18B 109.5
Si4 C18 H18C 109.5
H18A C18 H18C 109.5
H18B C18 H18C 109.5
Si5 C19 H19A 109.5
Si5 C19 H19B 109.5
H19A C19 H19B 109.5
Si5 C19 H19C 109.5
H19A C19 H19C 109.5
H19B C19 H19C 109.5
Si5 C20 H20A 109.5
Si5 C20 H20B 109.5
H20A C20 H20B 109.5
Si5 C20 H20C 109.5
H20A C20 H20C 109.5
H20B C20 H20C 109.5
Si5 C21 H21A 109.5
Si5 C21 H21B 109.5
H21A C21 H21B 109.5
Si5 C21 H21C 109.5
H21A C21 H21C 109.5
H21B C21 H21C 109.5
C19 Si5 C22 111.2(10)
C19 Si5 C21 112.5(10)
C22 Si5 C21 102.3(8)
C19 Si5 C20 96.5(10)
C22 Si5 C20 114.8(8)
C21 Si5 C20 119.9(10)
C23 C22 Si5 121.2(9)
C23 C22 Sc1 76.4(7)
Si5 C22 Sc1 143.3(9)
C23 C22 H22 119.4
Si5 C22 H22 119.4
Sc1 C22 H22 54.7
C22 C23 C24 124.3(11)
C22 C23 Sc1 70.2(7)
C24 C23 Sc1 70.4(7)
C22 C23 H23 117.9
C24 C23 H23 117.9
Sc1 C23 H23 136.2
C23 C24 Si6 118.4(9)
C23 C24 Sc1 76.0(7)
Si6 C24 Sc1 136.9(9)
C23 C24 H24 120.8
Si6 C24 H24 120.8
Sc1 C24 H24 61.5
C27 Si6 C24 111.6(11)
C27 Si6 C25 111.0(10)
C24 Si6 C25 103.7(9)
C27 Si6 C26 96.6(10)
C24 Si6 C26 113.2(8)
C25 Si6 C26 120.9(10)
Si6 C25 H25A 109.5
Si6 C25 H25B 109.5
H25A C25 H25B 109.5
Si6 C25 H25C 109.5
H25A C25 H25C 109.5
H25B C25 H25C 109.5
Si6 C26 H26A 109.5
Si6 C26 H26B 109.5
H26A C26 H26B 109.5
Si6 C26 H26C 109.5
H26A C26 H26C 109.5
H26B C26 H26C 109.5
Si6 C27 H27A 109.5
Si6 C27 H27B 109.5
H27A C27 H27B 109.5
Si6 C27 H27C 109.5
H27A C27 H27C 109.5
H27B C27 H27C 109.5
Si1' C1' H1'1 109.5
Si1' C1' H1'2 109.5
H1'1 C1' H1'2 109.5
Si1' C1' H1'3 109.5
H1'1 C1' H1'3 109.5
H1'2 C1' H1'3 109.5
Si1' C2' H2'1 109.5
Si1' C2' H2'2 109.5
H2'1 C2' H2'2 109.5
Si1' C2' H2'3 109.5
H2'1 C2' H2'3 109.5
H2'2 C2' H2'3 109.5
Si1' C3' H3'1 109.5
Si1' C3' H3'2 109.5
H3'1 C3' H3'2 109.5
Si1' C3' H3'3 109.5
H3'1 C3' H3'3 109.5
H3'2 C3' H3'3 109.5
C1' Si1' C4' 109.1(10)
C1' Si1' C3' 111.0(10)
C4' Si1' C3' 104.8(9)
C1' Si1' C2' 95.2(10)
C4' Si1' C2' 114.4(9)
C3' Si1' C2' 121.7(11)
C5' C4' Si1' 120.4(10)
C5' C4' Sc1 78.5(8)
Si1' C4' Sc1 141.4(13)
C5' C4' H4' 119.8
Si1' C4' H4' 119.8
Sc1 C4' H4' 54.2
C6' C5' C4' 133.9(13)
C6' C5' Sc1 69.7(7)
C4' C5' Sc1 67.8(7)
C6' C5' H5' 113.1
C4' C5' H5' 113.1
Sc1 C5' H5' 157.7
C5' C6' Si2' 123.4(11)
C5' C6' Sc1 77.0(7)
Si2' C6' Sc1 145.5(14)
C5' C6' H6' 118.3
Si2' C6' H6' 118.3
Sc1 C6' H6' 50.8
C9' Si2' C6' 112.3(11)
C9' Si2' C7' 110.6(10)
C6' Si2' C7' 104.3(9)
C9' Si2' C8' 95.6(10)
C6' Si2' C8' 113.9(9)
C7' Si2' C8' 120.3(11)
Si2' C7' H7'1 109.5
Si2' C7' H7'2 109.5
H7'1 C7' H7'2 109.5
Si2' C7' H7'3 109.5
H7'1 C7' H7'3 109.5
H7'2 C7' H7'3 109.5
Si2' C8' H8'1 109.5
Si2' C8' H8'2 109.5
H8'1 C8' H8'2 109.5
Si2' C8' H8'3 109.5
H8'1 C8' H8'3 109.5
H8'2 C8' H8'3 109.5
Si2' C9' H9'1 109.5
Si2' C9' H9'2 109.5
H9'1 C9' H9'2 109.5
Si2' C9' H9'3 109.5
H9'1 C9' H9'3 109.5
H9'2 C9' H9'3 109.5
Si3' C10' H10D 109.5
Si3' C10' H10E 109.5
H10D C10' H10E 109.5
Si3' C10' H10F 109.5
H10D C10' H10F 109.5
H10E C10' H10F 109.5
Si3' C11' H11D 109.5
Si3' C11' H11E 109.5
H11D C11' H11E 109.5
Si3' C11' H11F 109.5
H11D C11' H11F 109.5
H11E C11' H11F 109.5
Si3' C12' H12D 109.5
Si3' C12' H12E 109.5
H12D C12' H12E 109.5
Si3' C12' H12F 109.5
H12D C12' H12F 109.5
H12E C12' H12F 109.5
C10' Si3' C13' 110.5(10)
C10' Si3' C12' 109.7(10)
C13' Si3' C12' 104.3(8)
C10' Si3' C11' 94.9(10)
C13' Si3' C11' 115.8(9)
C12' Si3' C11' 121.2(10)
C14' C13' Si3' 124.3(10)
C14' C13' Sc1 77.9(8)
Si3' C13' Sc1 143.2(11)
C14' C13' H13' 117.8
Si3' C13' H13' 117.8
Sc1 C13' H13' 50.8
C13' C14' C15' 127.1(13)
C13' C14' Sc1 68.9(8)
C15' C14' Sc1 69.2(8)
C13' C14' H14' 116.5
C15' C14' H14' 116.5
Sc1 C14' H14' 143.4
C14' C15' Si4' 119.6(10)
C14' C15' Sc1 77.2(8)
Si4' C15' Sc1 148.6(15)
C14' C15' H15' 120.2
Si4' C15' H15' 120.2
Sc1 C15' H15' 51.1
C18' Si4' C15' 110.3(10)
C18' Si4' C16' 111.2(11)
C15' Si4' C16' 105.1(9)
C18' Si4' C17' 94.6(10)
C15' Si4' C17' 115.1(9)
C16' Si4' C17' 120.2(11)
Si4' C16' H16D 109.5
Si4' C16' H16E 109.5
H16D C16' H16E 109.5
Si4' C16' H16F 109.5
H16D C16' H16F 109.5
H16E C16' H16F 109.5
Si4' C17' H17D 109.5
Si4' C17' H17E 109.5
H17D C17' H17E 109.5
Si4' C17' H17F 109.5
H17D C17' H17F 109.5
H17E C17' H17F 109.5
Si4' C18' H18D 109.5
Si4' C18' H18E 109.5
H18D C18' H18E 109.5
Si4' C18' H18F 109.5
H18D C18' H18F 109.5
H18E C18' H18F 109.5
Si5' C19' H19D 109.5
Si5' C19' H19E 109.5
H19D C19' H19E 109.5
Si5' C19' H19F 109.5
H19D C19' H19F 109.5
H19E C19' H19F 109.5
Si5' C20' H20D 109.5
Si5' C20' H20E 109.5
H20D C20' H20E 109.5
Si5' C20' H20F 109.5
H20D C20' H20F 109.5
H20E C20' H20F 109.5
Si5' C21' H21D 109.5
Si5' C21' H21E 109.5
H21D C21' H21E 109.5
Si5' C21' H21F 109.5
H21D C21' H21F 109.5
H21E C21' H21F 109.5
C19' Si5' C22' 110.3(10)
C19' Si5' C21' 111.4(10)
C22' Si5' C21' 104.7(9)
C19' Si5' C20' 95.3(10)
C22' Si5' C20' 115.7(9)
C21' Si5' C20' 119.2(11)
C23' C22' Si5' 121.9(10)
C23' C22' Sc1 77.5(8)
Si5' C22' Sc1 141.5(12)
C23' C22' H22' 119.1
Si5' C22' H22' 119.1
Sc1 C22' H22' 54.3
C22' C23' C24' 129.2(13)
C22' C23' Sc1 69.1(8)
C24' C23' Sc1 67.8(7)
C22' C23' H23' 115.4
C24' C23' H23' 115.4
Sc1 C23' H23' 148.8
C23' C24' Si6' 121.9(10)
C23' C24' Sc1 78.5(8)
Si6' C24' Sc1 153.9(11)
C23' C24' H24' 119.0
Si6' C24' H24' 119.0
C27' Si6' C24' 114.2(10)
C27' Si6' C25' 110.6(10)
C24' Si6' C25' 103.8(9)
C27' Si6' C26' 95.1(10)
C24' Si6' C26' 114.9(9)
C25' Si6' C26' 118.6(11)
Si6' C25' H25D 109.5
Si6' C25' H25E 109.5
H25D C25' H25E 109.5
Si6' C25' H25F 109.5
H25D C25' H25F 109.5
H25E C25' H25F 109.5
Si6' C26' H26D 109.5
Si6' C26' H26E 109.5
H26D C26' H26E 109.5
Si6' C26' H26F 109.5
H26D C26' H26F 109.5
H26E C26' H26F 109.5
Si6' C27' H27D 109.5
Si6' C27' H27E 109.5
H27D C27' H27E 109.5
Si6' C27' H27F 109.5
H27D C27' H27F 109.5
H27E C27' H27F 109.5

loop_
_geom_bond_atom_site_label_1
_geom_bond_atom_site_label_2
_geom_bond_distance
Sc1 C4' 2.320(12)
Sc1 C24' 2.331(12)
Sc1 C13' 2.355(12)
Sc1 C22' 2.360(13)
Sc1 C4 2.364(11)
Sc1 C6' 2.364(13)
Sc1 C15' 2.367(13)
Sc1 C6 2.372(12)
Sc1 C15 2.373(11)
Sc1 C22 2.386(11)
Sc1 C24 2.393(12)
Sc1 C13 2.397(11)
C1 Si1 1.605(17)
C1 H1A 0.9800
C1 H1B 0.9800
C1 H1C 0.9800
C2 Si1 1.867(14)
C2 H2A 0.9800
C2 H2B 0.9800
C2 H2C 0.9800
C3 Si1 1.836(15)
C3 H3A 0.9800
C3 H3B 0.9800
C3 H3C 0.9800
Si1 C4 1.808(7)
C4 C5 1.404(8)
C4 H4 0.9500
C5 C6 1.390(8)
C5 H5 0.9500
C6 Si2 1.805(7)
C6 H6 0.9500
Si2 C9 1.603(17)
Si2 C7 1.838(15)
Si2 C8 1.855(15)
C7 H7A 0.9800
C7 H7B 0.9800
C7 H7C 0.9800
C8 H8A 0.9800
C8 H8B 0.9800
C8 H8C 0.9800
C9 H9A 0.9800
C9 H9B 0.9800
C9 H9C 0.9800
C10 Si3 1.603(16)
C10 H10A 0.9800
C10 H10B 0.9800
C10 H10C 0.9800
C11 Si3 1.850(15)
C11 H11A 0.9800
C11 H11B 0.9800
C11 H11C 0.9800
C12 Si3 1.831(14)
C12 H12A 0.9800
C12 H12B 0.9800
C12 H12C 0.9800
Si3 C13 1.821(7)
C13 C14 1.399(8)
C13 H13 0.9500
C14 C15 1.385(8)
C14 H14 0.9500
C15 Si4 1.815(7)
C15 H15 0.9500
Si4 C18 1.603(17)
Si4 C16 1.843(14)
Si4 C17 1.845(15)
C16 H16A 0.9800
C16 H16B 0.9800
C16 H16C 0.9800
C17 H17A 0.9800
C17 H17B 0.9800
C17 H17C 0.9800
C18 H18A 0.9800
C18 H18B 0.9800
C18 H18C 0.9800
C19 Si5 1.597(17)
C19 H19A 0.9800
C19 H19B 0.9800
C19 H19C 0.9800
C20 Si5 1.847(14)
C20 H20A 0.9800
C20 H20B 0.9800
C20 H20C 0.9800
C21 Si5 1.835(15)
C21 H21A 0.9800
C21 H21B 0.9800
C21 H21C 0.9800
Si5 C22 1.816(7)
C22 C23 1.396(8)
C22 H22 0.9500
C23 C24 1.406(8)
C23 H23 0.9500
C24 Si6 1.822(7)
C24 H24 0.9500
Si6 C27 1.598(17)
Si6 C25 1.836(15)
Si6 C26 1.851(15)
C25 H25A 0.9800
C25 H25B 0.9800
C25 H25C 0.9800
C26 H26A 0.9800
C26 H26B 0.9800
C26 H26C 0.9800
C27 H27A 0.9800
C27 H27B 0.9800
C27 H27C 0.9800
C1' Si1' 1.611(17)
C1' H1'1 0.9800
C1' H1'2 0.9800
C1' H1'3 0.9800
C2' Si1' 1.846(15)
C2' H2'1 0.9800
C2' H2'2 0.9800
C2' H2'3 0.9800
C3' Si1' 1.832(15)
C3' H3'1 0.9800
C3' H3'2 0.9800
C3' H3'3 0.9800
Si1' C4' 1.817(8)
C4' C5' 1.391(8)
C4' H4' 0.9500
C5' C6' 1.382(8)
C5' H5' 0.9500
C6' Si2' 1.814(8)
C6' H6' 0.9500
Si2' C9' 1.603(17)
Si2' C7' 1.836(15)
Si2' C8' 1.852(15)
C7' H7'1 0.9800
C7' H7'2 0.9800
C7' H7'3 0.9800
C8' H8'1 0.9800
C8' H8'2 0.9800
C8' H8'3 0.9800
C9' H9'1 0.9800
C9' H9'2 0.9800
C9' H9'3 0.9800
C10' Si3' 1.611(17)
C10' H10D 0.9800
C10' H10E 0.9800
C10' H10F 0.9800
C11' Si3' 1.841(15)
C11' H11D 0.9800
C11' H11E 0.9800
C11' H11F 0.9800
C12' Si3' 1.840(15)
C12' H12D 0.9800
C12' H12E 0.9800
C12' H12F 0.9800
Si3' C13' 1.809(7)
C13' C14' 1.385(8)
C13' H13' 0.9500
C14' C15' 1.402(8)
C14' H14' 0.9500
C15' Si4' 1.814(8)
C15' H15' 0.9500
Si4' C18' 1.605(17)
Si4' C16' 1.832(15)
Si4' C17' 1.852(15)
C16' H16D 0.9800
C16' H16E 0.9800
C16' H16F 0.9800
C17' H17D 0.9800
C17' H17E 0.9800
C17' H17F 0.9800
C18' H18D 0.9800
C18' H18E 0.9800
C18' H18F 0.9800
C19' Si5' 1.605(17)
C19' H19D 0.9800
C19' H19E 0.9800
C19' H19F 0.9800
C20' Si5' 1.849(15)
C20' H20D 0.9800
C20' H20E 0.9800
C20' H20F 0.9800
C21' Si5' 1.834(15)
C21' H21D 0.9800
C21' H21E 0.9800
C21' H21F 0.9800
Si5' C22' 1.814(8)
C22' C23' 1.388(8)
C22' H22' 0.9500
C23' C24' 1.396(8)
C23' H23' 0.9500
C24' Si6' 1.806(7)
C24' H24' 0.9500
Si6' C27' 1.604(17)
Si6' C25' 1.841(15)
Si6' C26' 1.855(15)
C25' H25D 0.9800
C25' H25E 0.9800
C25' H25F 0.9800
C26' H26D 0.9800
C26' H26E 0.9800
C26' H26F 0.9800
C27' H27D 0.9800
C27' H27E 0.9800
C27' H27F 0.9800

loop_
_geom_torsion_atom_site_label_1
_geom_torsion_atom_site_label_2
_geom_torsion_atom_site_label_3
_geom_torsion_atom_site_label_4
_geom_torsion
C1 Si1 C4 C5 49.5(17)
C3 Si1 C4 C5 173.2(15)
C2 Si1 C4 C5 -55.7(17)
C1 Si1 C4 Sc1 -55.0(15)
C3 Si1 C4 Sc1 68.6(14)
C2 Si1 C4 Sc1 -160.2(13)
C4' Sc1 C4 C5 -152.7(10)
C24' Sc1 C4 C5 -116(2)
C13' Sc1 C4 C5 96.2(9)
C22' Sc1 C4 C5 -66.8(10)
C6' Sc1 C4 C5 92(2)
C15' Sc1 C4 C5 31.5(9)
C6 Sc1 C4 C5 21.4(7)
C15 Sc1 C4 C5 -179.7(8)
C22 Sc1 C4 C5 -59.1(10)
C24 Sc1 C4 C5 9.2(14)
C13 Sc1 C4 C5 115.2(8)
C4' Sc1 C4 Si1 -30.9(13)
C24' Sc1 C4 Si1 6.0(14)
C13' Sc1 C4 Si1 -142.0(11)
C22' Sc1 C4 Si1 55.1(11)
C6' Sc1 C4 Si1 -145.9(19)
C15' Sc1 C4 Si1 153.4(12)
C6 Sc1 C4 Si1 143.2(13)
C15 Sc1 C4 Si1 -57.8(11)
C22 Sc1 C4 Si1 62.7(11)
C24 Sc1 C4 Si1 131.0(9)
C13 Sc1 C4 Si1 -123.0(10)
Si1 C4 C5 C6 178.2(14)
Sc1 C4 C5 C6 -44.2(15)
Si1 C4 C5 Sc1 -137.6(12)
C4' Sc1 C5 C6 -167.4(14)
C24' Sc1 C5 C6 171.7(12)
C13' Sc1 C5 C6 63.3(11)
C22' Sc1 C5 C6 -112.9(11)
C4 Sc1 C5 C6 143.7(13)
C6' Sc1 C5 C6 -10.4(16)
C15' Sc1 C5 C6 4.4(10)
C15 Sc1 C5 C6 144.2(11)
C22 Sc1 C5 C6 -90.3(10)
C24 Sc1 C5 C6 -31.3(11)
C13 Sc1 C5 C6 69.1(11)
C4' Sc1 C5 C4 48.9(16)
C24' Sc1 C5 C4 28.0(9)
C13' Sc1 C5 C4 -80.4(9)
C22' Sc1 C5 C4 103.4(10)
C6' Sc1 C5 C4 -154.1(13)
C15' Sc1 C5 C4 -139.3(11)
C6 Sc1 C5 C4 -143.7(13)
C15 Sc1 C5 C4 0.5(12)
C22 Sc1 C5 C4 126.0(9)
C24 Sc1 C5 C4 -175.0(8)
C13 Sc1 C5 C4 -74.6(9)
C4 C5 C6 Si2 -175.5(13)
Sc1 C5 C6 Si2 140.5(16)
C4 C5 C6 Sc1 44.0(14)
C24' Sc1 C6 C5 -6.2(9)
C13' Sc1 C6 C5 -111.0(11)
C22' Sc1 C6 C5 59.2(10)
C4 Sc1 C6 C5 -21.6(8)
C6' Sc1 C6 C5 173.4(10)
C15' Sc1 C6 C5 -169(3)
C15 Sc1 C6 C5 -98.6(18)
C22 Sc1 C6 C5 90.1(10)
C24 Sc1 C6 C5 152.4(10)
C13 Sc1 C6 C5 -119.5(9)
C24' Sc1 C6 Si2 -134.9(14)
C13' Sc1 C6 Si2 120.4(14)
C22' Sc1 C6 Si2 -69.4(14)
C4 Sc1 C6 Si2 -150.2(16)
C6' Sc1 C6 Si2 44.8(16)
C15' Sc1 C6 Si2 62.3(17)
C15 Sc1 C6 Si2 132.8(17)
C22 Sc1 C6 Si2 -38.6(13)
C24 Sc1 C6 Si2 23.8(13)
C13 Sc1 C6 Si2 111.9(13)
C5 C6 Si2 C9 -169(2)
Sc1 C6 Si2 C9 -57.8(19)
C5 C6 Si2 C7 70(2)
Sc1 C6 Si2 C7 -178.4(16)
C5 C6 Si2 C8 -61(2)
Sc1 C6 Si2 C8 50.1(17)
C10 Si3 C13 C14 -137.9(15)
C12 Si3 C13 C14 -16.2(16)
C11 Si3 C13 C14 116.5(15)
C10 Si3 C13 Sc1 -35.9(15)
C12 Si3 C13 Sc1 85.8(13)
C11 Si3 C13 Sc1 -141.5(14)
C4' Sc1 C13 C14 -35.0(9)
C24' Sc1 C13 C14 66.9(11)
C13' Sc1 C13 C14 132.2(18)
C4 Sc1 C13 C14 86.1(8)
C6' Sc1 C13 C14 -100.3(9)
C15' Sc1 C13 C14 164.9(10)
C6 Sc1 C13 C14 150.7(8)
C15 Sc1 C13 C14 -21.4(8)
C22 Sc1 C13 C14 -104.4(13)
C24 Sc1 C13 C14 -121.9(9)
C4' Sc1 C13 Si3 -154.0(12)
C24' Sc1 C13 Si3 -52.2(13)
C13' Sc1 C13 Si3 13.1(13)
C4 Sc1 C13 Si3 -33.0(11)
C6' Sc1 C13 Si3 140.7(12)
C15' Sc1 C13 Si3 45.8(12)
C6 Sc1 C13 Si3 31.6(12)
C15 Sc1 C13 Si3 -140.4(12)
C22 Sc1 C13 Si3 136.5(12)
C24 Sc1 C13 Si3 119.1(11)
Si3 C13 C14 C15 -178.0(13)
Sc1 C13 C14 C15 44.6(16)
Si3 C13 C14 Sc1 137.4(11)
C4' Sc1 C14 C15 -5.3(10)
C24' Sc1 C14 C15 94.3(11)
C13' Sc1 C14 C15 -167.8(13)
C22' Sc1 C14 C15 36.8(15)
C4 Sc1 C14 C15 117.1(10)
C6' Sc1 C14 C15 -75.7(11)
C15' Sc1 C14 C15 -160.9(12)
C6 Sc1 C14 C15 179.2(9)
C22 Sc1 C14 C15 -17.0(13)
C24 Sc1 C14 C15 -82.0(10)
C13 Sc1 C14 C15 -143.7(14)
C4' Sc1 C14 C13 138.5(11)
C24' Sc1 C14 C13 -122.0(9)
C13' Sc1 C14 C13 -24.0(9)
C22' Sc1 C14 C13 -179.5(10)
C4 Sc1 C14 C13 -99.1(8)
C6' Sc1 C14 C13 68.0(9)
C15' Sc1 C14 C13 -17.1(12)
C6 Sc1 C14 C13 -37.0(10)
C15 Sc1 C14 C13 143.7(14)
C22 Sc1 C14 C13 126.7(10)
C24 Sc1 C14 C13 61.8(9)
C13 C14 C15 Si4 168.6(14)
Sc1 C14 C15 Si4 -146.5(14)
C13 C14 C15 Sc1 -44.9(16)
C4' Sc1 C15 C14 170(2)
C24' Sc1 C15 C14 -91.0(10)
C13' Sc1 C15 C14 10.0(10)
C22' Sc1 C15 C14 -157.4(9)
C4 Sc1 C15 C14 -70.4(10)
C6' Sc1 C15 C14 93.7(12)
C15' Sc1 C15 C14 33.4(18)
C6 Sc1 C15 C14 -2(2)
C22 Sc1 C15 C14 168.9(9)
C24 Sc1 C15 C14 105.2(9)
C13 Sc1 C15 C14 21.5(8)
C4' Sc1 C15 Si4 -65.6(15)
C24' Sc1 C15 Si4 33.7(14)
C13' Sc1 C15 Si4 134.6(15)
C22' Sc1 C15 Si4 -32.8(16)
C4 Sc1 C15 Si4 54.2(14)
C6' Sc1 C15 Si4 -141.7(16)
C15' Sc1 C15 Si4 158.0(14)
C6 Sc1 C15 Si4 122.8(14)
C22 Sc1 C15 Si4 -66.4(15)
C24 Sc1 C15 Si4 -130.1(14)
C13 Sc1 C15 Si4 146.1(15)
C14 C15 Si4 C18 5.0(18)
Sc1 C15 Si4 C18 -106.5(16)
C14 C15 Si4 C16 -113.7(16)
Sc1 C15 Si4 C16 134.7(15)
C14 C15 Si4 C17 113.4(17)
Sc1 C15 Si4 C17 1.8(18)
C19 Si5 C22 C23 -121.9(19)
C21 Si5 C22 C23 -1.7(19)
C20 Si5 C22 C23 129.9(18)
C19 Si5 C22 Sc1 127.4(17)
C21 Si5 C22 Sc1 -112.3(16)
C20 Si5 C22 Sc1 19.2(18)
C4' Sc1 C22 C23 -66.3(10)
C24' Sc1 C22 C23 -168.0(11)
C13' Sc1 C22 C23 60.8(16)
C22' Sc1 C22 C23 -172.5(19)
C4 Sc1 C22 C23 173.1(9)
C6' Sc1 C22 C23 0.2(10)
C15' Sc1 C22 C23 92.4(12)
C6 Sc1 C22 C23 110.9(10)
C15 Sc1 C22 C23 -65.9(11)
C24 Sc1 C22 C23 23.8(8)
C13 Sc1 C22 C23 4.0(16)
C4' Sc1 C22 Si5 58.2(14)
C24' Sc1 C22 Si5 -43.4(15)
C13' Sc1 C22 Si5 -174.7(13)
C22' Sc1 C22 Si5 -48.0(17)
C4 Sc1 C22 Si5 -62.4(15)
C6' Sc1 C22 Si5 124.8(14)
C15' Sc1 C22 Si5 -143.0(16)
C6 Sc1 C22 Si5 -124.6(14)
C15 Sc1 C22 Si5 58.6(14)
C24 Sc1 C22 Si5 148.3(15)
C13 Sc1 C22 Si5 128.6(12)
Si5 C22 C23 C24 167.7(14)
Sc1 C22 C23 C24 -47.3(16)
Si5 C22 C23 Sc1 -144.9(14)
C4' Sc1 C23 C22 106.3(11)
C24' Sc1 C23 C22 15.4(14)
C13' Sc1 C23 C22 -150.0(10)
C22' Sc1 C23 C22 4.3(11)
C4 Sc1 C23 C22 -10.8(13)
C6' Sc1 C23 C22 -179.7(13)
C15' Sc1 C23 C22 -90.2(12)
C6 Sc1 C23 C22 -72.6(10)
C15 Sc1 C23 C22 120.4(10)
C24 Sc1 C23 C22 -139.8(15)
C13 Sc1 C23 C22 -177.7(9)
C4' Sc1 C23 C24 -113.9(10)
C24' Sc1 C23 C24 155.2(11)
C13' Sc1 C23 C24 -10.2(12)
C22' Sc1 C23 C24 144.1(12)
C4 Sc1 C23 C24 129.0(10)
C6' Sc1 C23 C24 -39.9(9)
C15' Sc1 C23 C24 49.6(12)
C6 Sc1 C23 C24 67.2(10)
C15 Sc1 C23 C24 -99.8(10)
C22 Sc1 C23 C24 139.8(15)
C13 Sc1 C23 C24 -37.9(11)
C22 C23 C24 Si6 -176.6(13)
Sc1 C23 C24 Si6 136.2(12)
C22 C23 C24 Sc1 47.3(16)
C4' Sc1 C24 C23 60.1(10)
C24' Sc1 C24 C23 -53(2)
C13' Sc1 C24 C23 172.0(9)
C22' Sc1 C24 C23 -32.1(10)
C4 Sc1 C24 C23 -104.5(12)
C6' Sc1 C24 C23 105.5(16)
C15' Sc1 C24 C23 -127.5(11)
C6 Sc1 C24 C23 -115.4(10)
C15 Sc1 C24 C23 83.9(9)
C22 Sc1 C24 C23 -23.6(8)
C13 Sc1 C24 C23 146.4(9)
C4' Sc1 C24 Si6 -56.8(11)
C24' Sc1 C24 Si6 -170.4(15)
C13' Sc1 C24 Si6 55.2(10)
C22' Sc1 C24 Si6 -148.9(12)
C4 Sc1 C24 Si6 138.6(11)
C6' Sc1 C24 Si6 -11.4(13)
C15' Sc1 C24 Si6 115.6(12)
C6 Sc1 C24 Si6 127.7(11)
C15 Sc1 C24 Si6 -33.0(11)
C22 Sc1 C24 Si6 -140.5(12)
C13 Sc1 C24 Si6 29.6(11)
C23 C24 Si6 C27 85.7(18)
Sc1 C24 Si6 C27 -174.1(15)
C23 C24 Si6 C25 -33.8(19)
Sc1 C24 Si6 C25 66.4(17)
C23 C24 Si6 C26 -166.6(17)
Sc1 C24 Si6 C26 -66.5(16)
C1' Si1' C4' C5' -61(2)
C3' Si1' C4' C5' 58(2)
C2' Si1' C4' C5' -166(2)
C1' Si1' C4' Sc1 -172.3(18)
C3' Si1' C4' Sc1 -53(2)
C2' Si1' C4' Sc1 82(2)
C24' Sc1 C4' C5' -168.1(12)
C13' Sc1 C4' C5' -60.4(14)
C22' Sc1 C4' C5' 127.2(12)
C4 Sc1 C4' C5' -154.3(11)
C6' Sc1 C4' C5' 10.9(12)
C15' Sc1 C4' C5' 14(3)
C15 Sc1 C4' C5' -82.2(16)
C22 Sc1 C4' C5' 97.0(12)
C24 Sc1 C4' C5' 34.4(12)
C13 Sc1 C4' C5' -54.2(12)
C24' Sc1 C4' Si1' -43.2(17)
C13' Sc1 C4' Si1' 64.5(17)
C22' Sc1 C4' Si1' -108.0(16)
C4 Sc1 C4' Si1' -29.5(18)
C6' Sc1 C4' Si1' 135.7(18)
C15' Sc1 C4' Si1' 138.9(17)
C15 Sc1 C4' Si1' 42.7(18)
C22 Sc1 C4' Si1' -138.1(16)
C24 Sc1 C4' Si1' 159.3(16)
C13 Sc1 C4' Si1' 70.7(16)
Si1' C4' C5' C6' -167.7(19)
Sc1 C4' C5' C6' -24(2)
Si1' C4' C5' Sc1 -143.6(18)
C4' Sc1 C5' C6' 162(2)
C24' Sc1 C5' C6' 178.3(13)
C13' Sc1 C5' C6' -72.1(13)
C22' Sc1 C5' C6' 102.8(13)
C4 Sc1 C5' C6' -152.0(14)
C15' Sc1 C5' C6' -12.1(15)
C6 Sc1 C5' C6' -6.8(19)
C15 Sc1 C5' C6' -153.6(17)
C22 Sc1 C5' C6' 81.4(13)
C24 Sc1 C5' C6' 22.5(12)
C13 Sc1 C5' C6' -79.3(13)
C24' Sc1 C5' C4' 16.6(16)
C13' Sc1 C5' C4' 126.3(13)
C22' Sc1 C5' C4' -58.9(13)
C4 Sc1 C5' C4' 46.3(19)
C6' Sc1 C5' C4' -162(2)
C15' Sc1 C5' C4' -173.8(12)
C6 Sc1 C5' C4' -168.5(13)
C15 Sc1 C5' C4' 44.8(11)
C22 Sc1 C5' C4' -80.3(12)
C24 Sc1 C5' C4' -139.2(14)
C13 Sc1 C5' C4' 119.1(13)
C4' C5' C6' Si2' -126(2)
Sc1 C5' C6' Si2' -149(2)
C4' C5' C6' Sc1 24(2)
C4' Sc1 C6' C5' -11.0(12)
C24' Sc1 C6' C5' -6(4)
C13' Sc1 C6' C5' 107.0(13)
C22' Sc1 C6' C5' -91.9(14)
C4 Sc1 C6' C5' 110.9(19)
C15' Sc1 C6' C5' 170.2(13)
C6 Sc1 C6' C5' 175.7(12)
C15 Sc1 C6' C5' 17.3(11)
C22 Sc1 C6' C5' -96.1(13)
C24 Sc1 C6' C5' -140(2)
C13 Sc1 C6' C5' 86.0(13)
C4' Sc1 C6' Si2' 120(2)
C24' Sc1 C6' Si2' 126(3)
C13' Sc1 C6' Si2' -121.6(19)
C22' Sc1 C6' Si2' 40(2)
C4 Sc1 C6' Si2' -118(3)
C15' Sc1 C6' Si2' -58.4(19)
C6 Sc1 C6' Si2' -53(2)
C15 Sc1 C6' Si2' 149(2)
C22 Sc1 C6' Si2' 35.3(19)
C24 Sc1 C6' Si2' -8.4(15)
C13 Sc1 C6' Si2' -143(2)
C5' C6' Si2' C9' 98(2)
Sc1 C6' Si2' C9' -21(3)
C5' C6' Si2' C7' -22(2)
Sc1 C6' Si2' C7' -141(2)
C5' C6' Si2' C8' -155(2)
Sc1 C6' Si2' C8' 86(2)
C10' Si3' C13' C14' -51(2)
C12' Si3' C13' C14' 67(2)
C11' Si3' C13' C14' -157(2)
C10' Si3' C13' Sc1 -170.0(19)
C12' Si3' C13' Sc1 -52(2)
C11' Si3' C13' Sc1 84(2)
C4' Sc1 C13' C14' 176.7(13)
C24' Sc1 C13' C14' -74.9(15)
C22' Sc1 C13' C14' -21(2)
C4 Sc1 C13' C14' -62.9(13)
C6' Sc1 C13' C14' 116.1(14)
C15' Sc1 C13' C14' 19.7(13)
C6 Sc1 C13' C14' 2.0(13)
C15 Sc1 C13' C14' -173.8(14)
C22 Sc1 C13' C14' 55.4(18)
C24 Sc1 C13' C14' 87.8(13)
C13 Sc1 C13' C14' 163(2)
C4' Sc1 C13' Si3' -50.9(18)
C24' Sc1 C13' Si3' 57.5(17)
C22' Sc1 C13' Si3' 111.3(16)
C4 Sc1 C13' Si3' 69.5(16)
C6' Sc1 C13' Si3' -111.5(17)
C15' Sc1 C13' Si3' 152.1(19)
C6 Sc1 C13' Si3' 134.4(17)
C15 Sc1 C13' Si3' -41.4(16)
C22 Sc1 C13' Si3' -172.2(13)
C24 Sc1 C13' Si3' -139.8(16)
C13 Sc1 C13' Si3' -64.8(16)
Si3' C13' C14' C15' 173(2)
Sc1 C13' C14' C15' -40(3)
Si3' C13' C14' Sc1 -147.6(18)
C4' Sc1 C14' C13' -5(2)
C24' Sc1 C14' C13' 108.6(14)
C22' Sc1 C14' C13' 169.4(12)
C4 Sc1 C14' C13' 108.8(13)
C6' Sc1 C14' C13' -64.3(14)
C15' Sc1 C14' C13' -147(2)
C6 Sc1 C14' C13' -177.0(19)
C15 Sc1 C14' C13' 7.2(16)
C22 Sc1 C14' C13' -152.4(11)
C24 Sc1 C14' C13' -94.9(13)
C13 Sc1 C14' C13' -8.9(12)
C4' Sc1 C14' C15' 141.5(17)
C24' Sc1 C14' C15' -104.4(17)
C13' Sc1 C14' C15' 147(2)
C22' Sc1 C14' C15' -43.7(19)
C4 Sc1 C14' C15' -104.3(16)
C6' Sc1 C14' C15' 82.6(16)
C6 Sc1 C14' C15' -30.1(15)
C15 Sc1 C14' C15' 154.1(15)
C22 Sc1 C14' C15' -5.5(19)
C24 Sc1 C14' C15' 52.0(16)
C13 Sc1 C14' C15' 138.0(18)
C13' C14' C15' Si4' -169(2)
Sc1 C14' C15' Si4' 151(2)
C13' C14' C15' Sc1 40(3)
C4' Sc1 C15' C14' -103(2)
C24' Sc1 C15' C14' 78.6(16)
C13' Sc1 C15' C14' -19.5(13)
C22' Sc1 C15' C14' 144.0(15)
C4 Sc1 C15' C14' 66.4(15)
C6' Sc1 C15' C14' -100.6(16)
C6 Sc1 C15' C14' 96(2)
C15 Sc1 C15' C14' -46(2)
C22 Sc1 C15' C14' 175.6(15)
C24 Sc1 C15' C14' -124.7(17)
C13 Sc1 C15' C14' -35.1(15)
C4' Sc1 C15' Si4' 130(3)
C24' Sc1 C15' Si4' -48(2)
C13' Sc1 C15' Si4' -146(3)
C22' Sc1 C15' Si4' 17(2)
C4 Sc1 C15' Si4' -60(2)
C6' Sc1 C15' Si4' 133(2)
C6 Sc1 C15' Si4' -31(2)
C15 Sc1 C15' Si4' -172.7(16)
C22 Sc1 C15' Si4' 49(2)
C24 Sc1 C15' Si4' 108(2)
C13 Sc1 C15' Si4' -162(2)
C14' C15' Si4' C18' 50(3)
Sc1 C15' Si4' C18' 167(3)
C14' C15' Si4' C16' -70(3)
Sc1 C15' Si4' C16' 47(3)
C14' C15' Si4' C17' 156(3)
Sc1 C15' Si4' C17' -88(3)
C19' Si5' C22' C23' 75(3)
C21' Si5' C22' C23' -165(3)
C20' Si5' C22' C23' -32(3)
C19' Si5' C22' Sc1 -173(2)
C21' Si5' C22' Sc1 -53(2)
C20' Si5' C22' Sc1 80(2)
C4' Sc1 C22' C23' 86.0(14)
C24' Sc1 C22' C23' -16.5(13)
C13' Sc1 C22' C23' -78(2)
C4 Sc1 C22' C23' -35.3(13)
C6' Sc1 C22' C23' 150.6(13)
C15' Sc1 C22' C23' -113.7(15)
C6 Sc1 C22' C23' -99.7(14)
C15 Sc1 C22' C23' 72.0(15)
C22 Sc1 C22' C23' 159(2)
C24 Sc1 C22' C23' 172.9(13)
C4' Sc1 C22' Si5' -40.2(17)
C24' Sc1 C22' Si5' -142.7(18)
C13' Sc1 C22' Si5' 156.2(17)
C4 Sc1 C22' Si5' -161.5(17)
C6' Sc1 C22' Si5' 24.4(18)
C15' Sc1 C22' Si5' 120.1(17)
C6 Sc1 C22' Si5' 134.1(16)
C15 Sc1 C22' Si5' -54.2(17)
C22 Sc1 C22' Si5' 32.3(16)
C24 Sc1 C22' Si5' 46.7(17)
Si5' C22' C23' C24' 177(2)
Sc1 C22' C23' C24' 34(3)
Si5' C22' C23' Sc1 143.7(19)
C4' Sc1 C23' C22' -94.6(14)
C24' Sc1 C23' C22' 152(2)
C13' Sc1 C23' C22' 143.7(13)
C4 Sc1 C23' C22' 134.9(16)
C6' Sc1 C23' C22' -46.1(19)
C15' Sc1 C23' C22' 73.2(14)
C6 Sc1 C23' C22' 78.3(14)
C15 Sc1 C23' C22' -118.5(13)
C22 Sc1 C23' C22' -12.3(13)
C24 Sc1 C23' C22' -8.7(16)
C13 Sc1 C23' C22' -177.7(11)
C4' Sc1 C23' C24' 113.0(15)
C13' Sc1 C23' C24' -8.7(18)
C22' Sc1 C23' C24' -152(2)
C4 Sc1 C23' C24' -17.5(13)
C6' Sc1 C23' C24' 161.5(14)
C15' Sc1 C23' C24' -79.2(14)
C6 Sc1 C23' C24' -74.0(15)
C15 Sc1 C23' C24' 89.2(15)
C22 Sc1 C23' C24' -164.7(17)
C24 Sc1 C23' C24' -161.1(13)
C13 Sc1 C23' C24' 30(2)
C22' C23' C24' Si6' 164(2)
Sc1 C23' C24' Si6' -162(2)
C22' C23' C24' Sc1 -34(3)
C4' Sc1 C24' C23' -70.4(15)
C13' Sc1 C24' C23' 173.7(13)
C22' Sc1 C24' C23' 16.4(13)
C4 Sc1 C24' C23' 141(3)
C6' Sc1 C24' C23' -75(4)
C15' Sc1 C24' C23' 108.9(14)
C6 Sc1 C24' C23' 103.3(15)
C15 Sc1 C24' C23' -97.2(14)
C22 Sc1 C24' C23' 13.7(15)
C24 Sc1 C24' C23' 40(3)
C13 Sc1 C24' C23' -161.8(13)
C4' Sc1 C24' Si6' 74(3)
C13' Sc1 C24' Si6' -42(3)
C22' Sc1 C24' Si6' 161(3)
C4 Sc1 C24' Si6' -74(2)
C6' Sc1 C24' Si6' 69(5)
C15' Sc1 C24' Si6' -107(3)
C6 Sc1 C24' Si6' -112(3)
C15 Sc1 C24' Si6' 47(3)
C22 Sc1 C24' Si6' 158(3)
C24 Sc1 C24' Si6' -176(2)
C13 Sc1 C24' Si6' -18(3)
C23' C24' Si6' C27' 135(3)
Sc1 C24' Si6' C27' -3(3)
C23' C24' Si6' C25' 14(3)
Sc1 C24' Si6' C25' -123(3)
C23' C24' Si6' C26' -117(3)
Sc1 C24' Si6' C26' 106(3)
